data_4069654
loop_
_publ_author_name
'Xu, Kun'
'Li, Bin'
'Xu, Shansheng'
'Song, Haibin'
'Wang, Baiquan'

_publ_section_title
;
 Reactions of Dihydrooctamethyl-s-indacene and 1,2,3,4,7-Pentamethylindene
 with Ru3(CO)12: Intramolecular sp3C&#x2212;H Activation
;
_journal_issue 15
_journal_name_full Organometallics
_journal_page_first 4438
_journal_paper_doi 10.1021/om900337h
_journal_volume 28
_journal_year 2009
_chemical_formula_sum 'C26 H22 O4 Ru2'
_chemical_formula_weight 600.58
_chemical_name_systematic
; 
 ? 
;
_space_group_IT_number 14
_symmetry_cell_setting monoclinic
_symmetry_space_group_name_Hall '-P 2yn'
_symmetry_space_group_name_H-M 'P 1 21/n 1'
_atom_sites_solution_hydrogens geom
_atom_sites_solution_primary direct
_atom_sites_solution_secondary difmap
_audit_creation_method SHELXL-97
_cell_angle_alpha 90.00
_cell_angle_beta 100.89(3)
_cell_angle_gamma 90.00
_cell_formula_units_Z 2
_cell_length_a 9.1989(18)
_cell_length_b 6.4973(13)
_cell_length_c 18.873(4)
_cell_measurement_reflns_used 3110
_cell_measurement_temperature 293(2)
_cell_measurement_theta_max 27.476
_cell_measurement_theta_min 2.256
_cell_volume 1107.7(4)
_computing_cell_refinement crystalclear
_computing_data_collection crystalclear
_computing_data_reduction crystalclear
_computing_molecular_graphics 'Bruker SHELXTL'
_computing_publication_material 'Bruker SHELXTL'
_computing_structure_refinement 'SHELXL-97 (Sheldrick, 1997)'
_computing_structure_solution 'SHELXS-97 (Sheldrick, 1990)'
_diffrn_ambient_temperature 293(2)
_diffrn_measured_fraction_theta_full 0.996
_diffrn_measured_fraction_theta_max 0.996
_diffrn_measurement_device_type 'rigaku saturn'
_diffrn_measurement_method '\w scans'
_diffrn_radiation_monochromator confocal
_diffrn_radiation_source 'rotating anode'
_diffrn_radiation_type MoK\a
_diffrn_radiation_wavelength 0.71073
_diffrn_reflns_av_R_equivalents 0.0360
_diffrn_reflns_av_sigmaI/netI 0.0325
_diffrn_reflns_limit_h_max 9
_diffrn_reflns_limit_h_min -10
_diffrn_reflns_limit_k_max 7
_diffrn_reflns_limit_k_min -6
_diffrn_reflns_limit_l_max 20
_diffrn_reflns_limit_l_min -22
_diffrn_reflns_number 6974
_diffrn_reflns_theta_full 25.02
_diffrn_reflns_theta_max 25.02
_diffrn_reflns_theta_min 3.63
_diffrn_standards_decay_% 0
_diffrn_standards_interval_count 0
_diffrn_standards_interval_time 0
_diffrn_standards_number 0
_exptl_absorpt_coefficient_mu 1.394
_exptl_absorpt_correction_T_max 0.9463
_exptl_absorpt_correction_T_min 0.7308
_exptl_absorpt_correction_type multi-scan
_exptl_absorpt_process_details crystalclear
_exptl_crystal_density_diffrn 1.801
_exptl_crystal_density_method 'not measured'
_exptl_crystal_F_000 596
_exptl_crystal_size_max 0.24
_exptl_crystal_size_mid 0.06
_exptl_crystal_size_min 0.04
_refine_diff_density_max 0.572
_refine_diff_density_min -0.402
_refine_diff_density_rms 0.086
_refine_ls_extinction_coef 0.0160(11)
_refine_ls_extinction_expression Fc^*^=kFc[1+0.001xFc^2^\l^3^/sin(2\q)]^-1/4^
_refine_ls_extinction_method SHELXL
_refine_ls_goodness_of_fit_ref 1.054
_refine_ls_hydrogen_treatment constr
_refine_ls_matrix_type full
_refine_ls_number_parameters 148
_refine_ls_number_reflns 1946
_refine_ls_number_restraints 0
_refine_ls_restrained_S_all 1.054
_refine_ls_R_factor_all 0.0315
_refine_ls_R_factor_gt 0.0262
_refine_ls_shift/su_max 0.002
_refine_ls_shift/su_mean 0.000
_refine_ls_structure_factor_coef Fsqd
_refine_ls_weighting_details 'calc w=1/[\s^2^(Fo^2^)+(0.0369P)^2^+0.0000P] where P=(Fo^2^+2Fc^2^)/3'
_refine_ls_weighting_scheme calc
_refine_ls_wR_factor_gt 0.0637
_refine_ls_wR_factor_ref 0.0668
_reflns_number_gt 1670
_reflns_number_total 1946
_reflns_threshold_expression >2sigma(I)
_cod_data_source_file om900337h_si_002.cif
_cod_data_source_block r90328a
_cod_depositor_comments
;
The following automatic conversions were performed:

'_symmetry_cell_setting' value 'Monoclinic' changed to 'monoclinic'
according to /home/saulius/struct/CIF-dictionaries/cif_core.dic
dictionary named 'cif_core.dic' version 2.4.2 from
2011-04-26.

'_exptl_absorpt_correction_type' value 'MULTI-SCAN'
changed to 'multi-scan' according to
/home/saulius/struct/CIF-dictionaries/cif_core.dic dictionary named
'cif_core.dic' version 2.4.2 from
2011-04-26.

'_refine_ls_hydrogen_treatment' value 'CONSTR' changed
to 'constr' according to
/home/saulius/struct/CIF-dictionaries/cif_core.dic dictionary named
'cif_core.dic' version 2.4.2 from 2011-04-26.

Automatic conversion script
Id: cif_fix_values 1715 2011-07-08 13:25:40Z adriana 
;
_cod_original_sg_symbol_H-M P2(1)/n
_cod_database_code 4069654

loop_
_symmetry_equiv_pos_as_xyz
'x, y, z'
'-x+1/2, y+1/2, -z+1/2'
'-x, -y, -z'
'x-1/2, -y-1/2, z-1/2'

loop_
_atom_site_label
_atom_site_type_symbol
_atom_site_fract_x
_atom_site_fract_y
_atom_site_fract_z
_atom_site_U_iso_or_equiv
_atom_site_adp_type
_atom_site_occupancy
_atom_site_symmetry_multiplicity
_atom_site_calc_flag
_atom_site_refinement_flags
Ru1 Ru 0.37464(2) 0.51127(3) 0.029562(10) 0.02727(14) Uani 1 1 d .
O1 O 0.5897(2) 0.1703(4) 0.08073(11) 0.0541(6) Uani 1 1 d .
O2 O 0.1897(2) 0.2414(4) -0.08207(12) 0.0683(8) Uani 1 1 d .
C1 C 0.5535(3) 0.3153(5) 0.04519(14) 0.0339(6) Uani 1 1 d .
C2 C 0.2646(3) 0.3411(5) -0.03964(16) 0.0408(7) Uani 1 1 d .
C3 C 0.4037(3) 0.5491(4) 0.15788(14) 0.0305(6) Uani 1 1 d .
C4 C 0.4281(3) 0.7396(4) 0.12346(14) 0.0377(7) Uani 1 1 d .
H4 H 0.5168 0.8120 0.1300 0.045 Uiso 1 1 calc R
C5 C 0.2935(3) 0.7991(5) 0.07754(15) 0.0434(8) Uani 1 1 d .
H5 H 0.2767 0.9225 0.0524 0.052 Uiso 1 1 calc R
C6 C 0.1897(3) 0.6381(5) 0.07681(14) 0.0398(7) Uani 1 1 d .
H6 H 0.0951 0.6339 0.0487 0.048 Uiso 1 1 calc R
C7 C 0.2555(3) 0.4813(4) 0.12711(15) 0.0303(7) Uani 1 1 d .
C8 C 0.2007(3) 0.2932(5) 0.14931(14) 0.0352(7) Uani 1 1 d .
C9 C 0.2928(3) 0.1832(5) 0.20157(14) 0.0385(7) Uani 1 1 d .
H9 H 0.2590 0.0599 0.2176 0.046 Uiso 1 1 calc R
C10 C 0.4370(3) 0.2511(5) 0.23170(14) 0.0405(7) Uani 1 1 d .
H10 H 0.4945 0.1713 0.2673 0.049 Uiso 1 1 calc R
C11 C 0.4953(3) 0.4284(5) 0.21092(14) 0.0363(7) Uani 1 1 d .
C12 C 0.6489(4) 0.5036(5) 0.2417(2) 0.0534(10) Uani 1 1 d .
H12A H 0.6915 0.4190 0.2820 0.080 Uiso 1 1 calc R
H12B H 0.6441 0.6436 0.2574 0.080 Uiso 1 1 calc R
H12C H 0.7090 0.4963 0.2054 0.080 Uiso 1 1 calc R
C13 C 0.0480(3) 0.2192(6) 0.11609(17) 0.0571(9) Uani 1 1 d .
H13A H 0.0256 0.0967 0.1404 0.086 Uiso 1 1 calc R
H13B H 0.0440 0.1896 0.0659 0.086 Uiso 1 1 calc R
H13C H -0.0231 0.3240 0.1208 0.086 Uiso 1 1 calc R

loop_
_atom_site_aniso_label
_atom_site_aniso_U_11
_atom_site_aniso_U_22
_atom_site_aniso_U_33
_atom_site_aniso_U_23
_atom_site_aniso_U_13
_atom_site_aniso_U_12
Ru1 0.03203(18) 0.02614(19) 0.02695(18) 0.00253(9) 0.01403(11) 0.00240(9)
O1 0.0753(14) 0.0401(14) 0.0545(13) 0.0234(11) 0.0314(11) 0.0221(12)
O2 0.0560(13) 0.079(2) 0.0676(16) -0.0284(15) 0.0071(12) -0.0126(14)
C1 0.0458(15) 0.0278(17) 0.0321(15) 0.0019(12) 0.0176(12) 0.0042(13)
C2 0.0360(15) 0.046(2) 0.0446(18) 0.0013(15) 0.0178(13) 0.0027(14)
C3 0.0404(15) 0.0292(17) 0.0266(14) -0.0035(12) 0.0185(11) -0.0006(12)
C4 0.0508(16) 0.0292(18) 0.0385(15) -0.0070(14) 0.0219(13) -0.0026(14)
C5 0.0650(19) 0.0286(19) 0.0444(18) 0.0063(14) 0.0305(15) 0.0162(15)
C6 0.0429(16) 0.045(2) 0.0363(16) 0.0066(14) 0.0188(13) 0.0150(15)
C7 0.0363(15) 0.0332(18) 0.0263(14) 0.0002(11) 0.0183(12) 0.0039(11)
C8 0.0414(15) 0.0384(19) 0.0308(14) -0.0033(13) 0.0198(12) -0.0031(13)
C9 0.0571(17) 0.0271(17) 0.0377(16) 0.0004(13) 0.0257(13) -0.0028(14)
C10 0.0521(16) 0.042(2) 0.0296(14) 0.0064(14) 0.0137(12) 0.0125(15)
C11 0.0421(15) 0.0408(19) 0.0288(15) -0.0037(14) 0.0142(12) 0.0005(14)
C12 0.0474(19) 0.064(3) 0.048(2) 0.0020(15) 0.0080(15) -0.0029(15)
C13 0.0508(18) 0.066(3) 0.057(2) 0.0031(18) 0.0170(15) -0.0155(17)

loop_
_atom_type_symbol
_atom_type_description
_atom_type_scat_dispersion_real
_atom_type_scat_dispersion_imag
_atom_type_scat_source
C C 0.0033 0.0016 'International Tables Vol C Tables 4.2.6.8 and 6.1.1.4'
H H 0.0000 0.0000 'International Tables Vol C Tables 4.2.6.8 and 6.1.1.4'
O O 0.0106 0.0060 'International Tables Vol C Tables 4.2.6.8 and 6.1.1.4'
Ru Ru -1.2594 0.8363 'International Tables Vol C Tables 4.2.6.8 and 6.1.1.4'

loop_
_geom_angle_atom_site_label_1
_geom_angle_atom_site_label_2
_geom_angle_atom_site_label_3
_geom_angle
_geom_angle_site_symmetry_1
_geom_angle_site_symmetry_3
C2 Ru1 C1 92.75(12) . 3_665
C2 Ru1 C1 92.71(12) . .
C1 Ru1 C1 95.01(11) 3_665 .
C2 Ru1 C6 98.39(11) . .
C1 Ru1 C6 116.82(11) 3_665 .
C1 Ru1 C6 145.48(10) . .
C2 Ru1 C5 126.53(12) . .
C1 Ru1 C5 89.70(11) 3_665 .
C1 Ru1 C5 140.25(11) . .
C6 Ru1 C5 36.72(10) . .
C2 Ru1 C4 159.59(10) . .
C1 Ru1 C4 97.40(11) 3_665 .
C1 Ru1 C4 103.94(11) . .
C6 Ru1 C4 61.21(11) . .
C5 Ru1 C4 36.41(10) . .
C2 Ru1 C7 103.37(10) . .
C1 Ru1 C7 150.41(10) 3_665 .
C1 Ru1 C7 108.60(10) . .
C6 Ru1 C7 37.00(9) . .
C5 Ru1 C7 60.76(9) . .
C4 Ru1 C7 60.37(10) . .
C2 Ru1 C3 135.44(11) . .
C1 Ru1 C3 131.44(10) 3_665 .
C1 Ru1 C3 89.16(10) . .
C6 Ru1 C3 60.30(10) . .
C5 Ru1 C3 59.59(10) . .
C4 Ru1 C3 35.54(9) . .
C7 Ru1 C3 35.62(10) . .
C2 Ru1 Ru1 94.04(8) . 3_665
C1 Ru1 Ru1 48.20(8) 3_665 3_665
C1 Ru1 Ru1 46.82(7) . 3_665
C6 Ru1 Ru1 161.23(9) . 3_665
C5 Ru1 Ru1 124.85(7) . 3_665
C4 Ru1 Ru1 105.93(7) . 3_665
C7 Ru1 Ru1 151.08(7) . 3_665
C3 Ru1 Ru1 118.26(7) . 3_665
O1 C1 Ru1 139.3(2) . 3_665
O1 C1 Ru1 135.7(2) . .
Ru1 C1 Ru1 84.99(11) 3_665 .
O2 C2 Ru1 176.3(3) . .
C11 C3 C4 132.4(3) . .
C11 C3 C7 120.3(3) . .
C4 C3 C7 107.3(2) . .
C11 C3 Ru1 126.45(18) . .
C4 C3 Ru1 68.19(14) . .
C7 C3 Ru1 69.31(15) . .
C5 C4 C3 108.5(3) . .
C5 C4 Ru1 70.75(16) . .
C3 C4 Ru1 76.27(16) . .
C5 C4 H4 125.8 . .
C3 C4 H4 125.8 . .
Ru1 C4 H4 119.0 . .
C6 C5 C4 108.2(3) . .
C6 C5 Ru1 70.03(16) . .
C4 C5 Ru1 72.84(16) . .
C6 C5 H5 125.9 . .
C4 C5 H5 125.9 . .
Ru1 C5 H5 122.9 . .
C5 C6 C7 108.5(3) . .
C5 C6 Ru1 73.24(14) . .
C7 C6 Ru1 75.22(15) . .
C5 C6 H6 125.8 . .
C7 C6 H6 125.8 . .
Ru1 C6 H6 117.7 . .
C8 C7 C3 120.4(3) . .
C8 C7 C6 132.5(3) . .
C3 C7 C6 107.2(2) . .
C8 C7 Ru1 123.70(18) . .
C3 C7 Ru1 75.07(15) . .
C6 C7 Ru1 67.79(14) . .
C9 C8 C7 117.2(3) . .
C9 C8 C13 122.2(3) . .
C7 C8 C13 120.6(3) . .
C8 C9 C10 122.1(3) . .
C8 C9 H9 118.9 . .
C10 C9 H9 118.9 . .
C11 C10 C9 122.7(3) . .
C11 C10 H10 118.6 . .
C9 C10 H10 118.6 . .
C10 C11 C3 117.3(3) . .
C10 C11 C12 123.8(3) . .
C3 C11 C12 118.9(3) . .
C11 C12 H12A 109.5 . .
C11 C12 H12B 109.5 . .
H12A C12 H12B 109.5 . .
C11 C12 H12C 109.5 . .
H12A C12 H12C 109.5 . .
H12B C12 H12C 109.5 . .
C8 C13 H13A 109.5 . .
C8 C13 H13B 109.5 . .
H13A C13 H13B 109.5 . .
C8 C13 H13C 109.5 . .
H13A C13 H13C 109.5 . .
H13B C13 H13C 109.5 . .

loop_
_geom_bond_atom_site_label_1
_geom_bond_atom_site_label_2
_geom_bond_distance
_geom_bond_site_symmetry_2
Ru1 C2 1.858(3) .
Ru1 C1 2.012(3) 3_665
Ru1 C1 2.057(3) .
Ru1 C6 2.223(3) .
Ru1 C5 2.265(3) .
Ru1 C4 2.292(3) .
Ru1 C7 2.322(3) .
Ru1 C3 2.398(3) .
Ru1 Ru1 2.7492(7) 3_665
O1 C1 1.168(3) .
O2 C2 1.152(3) .
C1 Ru1 2.012(3) 3_665
C3 C11 1.417(4) .
C3 C4 1.435(4) .
C3 C7 1.446(4) .
C4 C5 1.424(4) .
C4 H4 0.9300 .
C5 C6 1.414(4) .
C5 H5 0.9300 .
C6 C7 1.445(4) .
C6 H6 0.9300 .
C7 C8 1.415(4) .
C8 C9 1.373(4) .
C8 C13 1.505(4) .
C9 C10 1.412(4) .
C9 H9 0.9300 .
C10 C11 1.359(4) .
C10 H10 0.9300 .
C11 C12 1.504(4) .
C12 H12A 0.9600 .
C12 H12B 0.9600 .
C12 H12C 0.9600 .
C13 H13A 0.9600 .
C13 H13B 0.9600 .
C13 H13C 0.9600 .

loop_
_geom_torsion_atom_site_label_1
_geom_torsion_atom_site_label_2
_geom_torsion_atom_site_label_3
_geom_torsion_atom_site_label_4
_geom_torsion
_geom_torsion_site_symmetry_1
_geom_torsion_site_symmetry_4
C2 Ru1 C1 O1 -85.7(4) . .
C1 Ru1 C1 O1 -178.7(4) 3_665 .
C6 Ru1 C1 O1 23.3(5) . .
C5 Ru1 C1 O1 85.7(4) . .
C4 Ru1 C1 O1 82.3(4) . .
C7 Ru1 C1 O1 19.3(4) . .
C3 Ru1 C1 O1 49.7(3) . .
Ru1 Ru1 C1 O1 -178.7(4) 3_665 .
C2 Ru1 C1 Ru1 93.00(11) . 3_665
C1 Ru1 C1 Ru1 0.0 3_665 3_665
C6 Ru1 C1 Ru1 -157.94(16) . 3_665
C5 Ru1 C1 Ru1 -95.58(15) . 3_665
C4 Ru1 C1 Ru1 -98.91(10) . 3_665
C7 Ru1 C1 Ru1 -161.92(9) . 3_665
C3 Ru1 C1 Ru1 -131.55(10) . 3_665
C1 Ru1 C2 O2 -101(4) 3_665 .
C1 Ru1 C2 O2 164(4) . .
C6 Ru1 C2 O2 17(5) . .
C5 Ru1 C2 O2 -9(5) . .
C4 Ru1 C2 O2 19(5) . .
C7 Ru1 C2 O2 54(5) . .
C3 Ru1 C2 O2 72(5) . .
Ru1 Ru1 C2 O2 -149(4) 3_665 .
C2 Ru1 C3 C11 81.4(3) . .
C1 Ru1 C3 C11 -107.5(3) 3_665 .
C1 Ru1 C3 C11 -11.6(3) . .
C6 Ru1 C3 C11 151.6(3) . .
C5 Ru1 C3 C11 -165.8(3) . .
C4 Ru1 C3 C11 -127.4(3) . .
C7 Ru1 C3 C11 113.1(3) . .
Ru1 Ru1 C3 C11 -49.9(3) 3_665 .
C2 Ru1 C3 C4 -151.20(18) . .
C1 Ru1 C3 C4 19.8(2) 3_665 .
C1 Ru1 C3 C4 115.79(17) . .
C6 Ru1 C3 C4 -81.07(18) . .
C5 Ru1 C3 C4 -38.39(15) . .
C7 Ru1 C3 C4 -119.6(2) . .
Ru1 Ru1 C3 C4 77.51(16) 3_665 .
C2 Ru1 C3 C7 -31.6(2) . .
C1 Ru1 C3 C7 139.42(17) 3_665 .
C1 Ru1 C3 C7 -124.64(16) . .
C6 Ru1 C3 C7 38.50(16) . .
C5 Ru1 C3 C7 81.18(17) . .
C4 Ru1 C3 C7 119.6(2) . .
Ru1 Ru1 C3 C7 -162.92(13) 3_665 .
C11 C3 C4 C5 -176.0(3) . .
C7 C3 C4 C5 5.5(3) . .
Ru1 C3 C4 C5 63.93(18) . .
C11 C3 C4 Ru1 120.1(3) . .
C7 C3 C4 Ru1 -58.45(18) . .
C2 Ru1 C4 C5 -39.8(4) . .
C1 Ru1 C4 C5 79.34(17) 3_665 .
C1 Ru1 C4 C5 176.40(16) . .
C6 Ru1 C4 C5 -37.27(16) . .
C7 Ru1 C4 C5 -79.89(17) . .
C3 Ru1 C4 C5 -115.5(2) . .
Ru1 Ru1 C4 C5 127.89(15) 3_665 .
C2 Ru1 C4 C3 75.7(4) . .
C1 Ru1 C4 C3 -165.13(16) 3_665 .
C1 Ru1 C4 C3 -68.06(17) . .
C6 Ru1 C4 C3 78.26(17) . .
C5 Ru1 C4 C3 115.5(2) . .
C7 Ru1 C4 C3 35.64(15) . .
Ru1 Ru1 C4 C3 -116.58(15) 3_665 .
C3 C4 C5 C6 -6.1(3) . .
Ru1 C4 C5 C6 61.44(19) . .
C3 C4 C5 Ru1 -67.55(18) . .
C2 Ru1 C5 C6 46.4(2) . .
C1 Ru1 C5 C6 139.62(18) 3_665 .
C1 Ru1 C5 C6 -122.89(19) . .
C4 Ru1 C5 C6 -117.4(2) . .
C7 Ru1 C5 C6 -38.71(16) . .
C3 Ru1 C5 C6 -79.97(18) . .
Ru1 Ru1 C5 C6 174.94(13) 3_665 .
C2 Ru1 C5 C4 163.86(16) . .
C1 Ru1 C5 C4 -102.95(17) 3_665 .
C1 Ru1 C5 C4 -5.5(2) . .
C6 Ru1 C5 C4 117.4(2) . .
C7 Ru1 C5 C4 78.72(17) . .
C3 Ru1 C5 C4 37.46(15) . .
Ru1 Ru1 C5 C4 -67.63(17) 3_665 .
C4 C5 C6 C7 4.3(3) . .
Ru1 C5 C6 C7 67.58(18) . .
C4 C5 C6 Ru1 -63.24(18) . .
C2 Ru1 C6 C5 -143.95(18) . .
C1 Ru1 C6 C5 -46.5(2) 3_665 .
C1 Ru1 C6 C5 108.7(2) . .
C4 Ru1 C6 C5 36.95(16) . .
C7 Ru1 C6 C5 114.9(2) . .
C3 Ru1 C6 C5 77.88(18) . .
Ru1 Ru1 C6 C5 -13.0(3) 3_665 .
C2 Ru1 C6 C7 101.11(18) . .
C1 Ru1 C6 C7 -161.48(16) 3_665 .
C1 Ru1 C6 C7 -6.3(3) . .
C5 Ru1 C6 C7 -114.9(2) . .
C4 Ru1 C6 C7 -77.99(18) . .
C3 Ru1 C6 C7 -37.05(16) . .
Ru1 Ru1 C6 C7 -127.9(2) 3_665 .
C11 C3 C7 C8 -0.4(4) . .
C4 C3 C7 C8 178.4(2) . .
Ru1 C3 C7 C8 120.6(2) . .
C11 C3 C7 C6 178.5(2) . .
C4 C3 C7 C6 -2.8(3) . .
Ru1 C3 C7 C6 -60.54(17) . .
C11 C3 C7 Ru1 -121.0(2) . .
C4 C3 C7 Ru1 57.75(17) . .
C5 C6 C7 C8 177.7(3) . .
Ru1 C6 C7 C8 -116.0(3) . .
C5 C6 C7 C3 -0.9(3) . .
Ru1 C6 C7 C3 65.33(19) . .
C5 C6 C7 Ru1 -66.27(18) . .
C2 Ru1 C7 C8 41.0(3) . .
C1 Ru1 C7 C8 162.2(2) 3_665 .
C1 Ru1 C7 C8 -56.6(3) . .
C6 Ru1 C7 C8 127.2(3) . .
C5 Ru1 C7 C8 165.6(3) . .
C4 Ru1 C7 C8 -152.4(3) . .
C3 Ru1 C7 C8 -116.8(3) . .
Ru1 Ru1 C7 C8 -84.5(3) 3_665 .
C2 Ru1 C7 C3 157.78(17) . .
C1 Ru1 C7 C3 -81.0(3) 3_665 .
C1 Ru1 C7 C3 60.23(17) . .
C6 Ru1 C7 C3 -116.0(2) . .
C5 Ru1 C7 C3 -77.61(17) . .
C4 Ru1 C7 C3 -35.57(15) . .
Ru1 Ru1 C7 C3 32.3(2) 3_665 .
C2 Ru1 C7 C6 -86.2(2) . .
C1 Ru1 C7 C6 35.0(3) 3_665 .
C1 Ru1 C7 C6 176.26(18) . .
C5 Ru1 C7 C6 38.42(17) . .
C4 Ru1 C7 C6 80.46(19) . .
C3 Ru1 C7 C6 116.0(2) . .
Ru1 Ru1 C7 C6 148.35(15) 3_665 .
C3 C7 C8 C9 1.3(4) . .
C6 C7 C8 C9 -177.2(3) . .
Ru1 C7 C8 C9 93.1(3) . .
C3 C7 C8 C13 -178.4(2) . .
C6 C7 C8 C13 3.1(4) . .
Ru1 C7 C8 C13 -86.6(3) . .
C7 C8 C9 C10 -0.9(4) . .
C13 C8 C9 C10 178.8(3) . .
C8 C9 C10 C11 -0.6(4) . .
C9 C10 C11 C3 1.5(4) . .
C9 C10 C11 C12 -179.6(3) . .
C4 C3 C11 C10 -179.4(3) . .
C7 C3 C11 C10 -1.0(4) . .
Ru1 C3 C11 C10 -86.6(3) . .
C4 C3 C11 C12 1.6(4) . .
C7 C3 C11 C12 180.0(3) . .
Ru1 C3 C11 C12 94.4(3) . .
